data_1558411
loop_
_publ_author_name
'de Diego, Heidi Lopez'

_publ_section_title
;
 Crystal Structure of (S)-1-Phenylethylammonium (R)-Mandelate and a
 Comparison of Diastereomeric Mandelate Salts of 1-Phenylethylamine
;
_journal_name_full 'Acta Chemica Scandinavica'
_journal_page_first 306
_journal_page_last 311
_journal_paper_doi 10.3891/acta.chem.scand.48-0306
_journal_volume 48
_journal_year 1994
_chemical_formula_moiety 'C8 H7 O3, C8 H12 N'
_chemical_formula_sum 'C16 H19 N O3'
_chemical_formula_weight 273.33
_chemical_name_common
;
(S)-1-Phenylethylammonium (R)-Mandelate
;
_space_group_IT_number 1
_space_group_name_Hall 'P 1'
_space_group_name_H-M_alt 'P 1'
_symmetry_cell_setting triclinic
_symmetry_Int_Tables_number 1
_symmetry_space_group_name_Hall 'P 1'
_symmetry_space_group_name_H-M 'P 1'
_cell_angle_alpha 75.33(1)
_cell_angle_beta 82.974(2)
_cell_angle_gamma 81.03(2)
_cell_formula_units_Z 4
_cell_length_a 6.398(1)
_cell_length_b 14.807(3)
_cell_length_c 16.109(2)
_cell_volume 1452.8(4)
_diffrn_ambient_temperature 122
_diffrn_radiation_probe x-ray
_diffrn_radiation_type CuK\a
_diffrn_radiation_wavelength 1.54184
_exptl_absorpt_coefficient_mu 0.698
_exptl_crystal_density_diffrn 1.250
_exptl_crystal_F_000 584
_refine_ls_goodness_of_fit_ref 1.075
_refine_ls_number_parameters 733
_refine_ls_number_reflns 5663
_refine_ls_R_factor_gt 0.0449
_refine_ls_wR_factor_ref 0.1178
_cod_data_source_file Acta-Chem-Scand-1994-48-306.cif
_cod_data_source_block 1
_cod_original_cell_volume 1452.9(5)
_cod_database_code 1558411

loop_
_space_group_symop_id
_space_group_symop_operation_xyz
1 x,y,z

loop_
_atom_site_label
_atom_site_type_symbol
_atom_site_thermal_displace_type
_atom_site_fract_x
_atom_site_fract_y
_atom_site_fract_z
_atom_site_occupancy
_atom_site_U_iso_or_equiv
_atom_site_calc_flag
_atom_site_refinement_flags
_atom_site_disorder_assembly
_atom_site_disorder_group
O1A O Uiso 0.1630(3) 0.00850(10) 0.27330(10) 1.000 0.0260(10) . . . .
O2A O Uiso -0.0948(3) -0.0791(2) 0.2790(2) 1.000 0.0290(10) . . . .
O3A O Uiso 0.4073(4) -0.1356(2) 0.3586(2) 1.000 0.0290(10) . . . .
C1A C Uiso 0.0913(5) -0.0687(2) 0.2892(2) 1.000 0.0230(10) . . . .
O1B O Uiso 0.1836(3) 0.2191(2) 0.08330(10) 1.000 0.0240(10) . . . .
C2A C Uiso 0.2426(5) -0.1593(2) 0.3206(2) 1.000 0.0240(10) . . . .
O2B O Uiso 0.4370(3) 0.2215(2) 0.16660(10) 1.000 0.0240(10) . . . .
C3A C Uiso 0.3214(5) -0.2033(2) 0.2454(2) 1.000 0.0240(10) . . . .
O3B O Uiso -0.0855(3) 0.17330(10) 0.23180(10) 1.000 0.0210(10) . . . .
C4A C Uiso 0.1840(5) -0.2425(2) 0.2082(2) 1.000 0.029(2) . . . .
C5A C Uiso 0.2544(6) -0.2810(2) 0.1385(2) 1.000 0.035(2) . . . .
C6A C Uiso 0.4649(6) -0.2801(2) 0.1037(2) 1.000 0.038(2) . . . .
C7A C Uiso 0.6016(6) -0.2400(2) 0.1397(2) 1.000 0.036(2) . . . .
C8A C Uiso 0.5331(5) -0.2019(2) 0.2101(2) 1.000 0.029(2) . . . .
C1B C Uiso 0.2462(4) 0.2217(2) 0.1536(2) 1.000 0.0190(10) . . . .
O1C O Uiso 0.1723(3) 0.39260(10) 0.85510(10) 1.000 0.0240(10) . . . .
C2B C Uiso 0.0781(4) 0.2288(2) 0.2293(2) 1.000 0.0180(10) . . . .
O2C O Uiso -0.0875(3) 0.3012(2) 0.88720(10) 1.000 0.0250(10) . . . .
C3B C Uiso -0.0111(4) 0.3302(2) 0.2218(2) 1.000 0.0200(10) . . . .
O3C O Uiso 0.4368(3) 0.2377(2) 0.93870(10) 1.000 0.0230(10) . . . .
C4B C Uiso 0.1260(5) 0.3943(2) 0.2258(2) 1.000 0.0250(10) . . . .
C5B C Uiso 0.0523(5) 0.4870(2) 0.2225(2) 1.000 0.028(2) . . . .
C6B C Uiso -0.1627(5) 0.5193(2) 0.2144(2) 1.000 0.030(2) . . . .
C7B C Uiso -0.2981(5) 0.4575(2) 0.2089(2) 1.000 0.031(2) . . . .
C8B C Uiso -0.2257(5) 0.3635(2) 0.2127(2) 1.000 0.0240(10) . . . .
C1C C Uiso 0.1068(4) 0.3134(2) 0.8778(2) 1.000 0.0200(10) . . . .
O1D O Uiso 0.7974(4) 0.6371(2) 0.6254(2) 1.000 0.0330(10) . . . .
C2C C Uiso 0.2735(4) 0.2256(2) 0.8918(2) 1.000 0.0200(10) . . . .
O2D O Uiso 0.5079(3) 0.5764(2) 0.69620(10) 1.000 0.0270(10) . . . .
C3C C Uiso 0.3656(4) 0.2091(2) 0.8056(2) 1.000 0.0190(10) . . . .
O3D O Uiso 0.6033(4) 0.7270(2) 0.48990(10) 1.000 0.0330(10) . . . .
C4C C Uiso 0.2353(5) 0.1832(2) 0.7545(2) 1.000 0.0250(10) . . . .
C5C C Uiso 0.3098(5) 0.1695(2) 0.6741(2) 1.000 0.029(2) . . . .
C6C C Uiso 0.5194(5) 0.1805(2) 0.6429(2) 1.000 0.030(2) . . . .
C7C C Uiso 0.6504(5) 0.2049(2) 0.6935(2) 1.000 0.029(2) . . . .
C8C C Uiso 0.5756(5) 0.2200(2) 0.7745(2) 1.000 0.0240(10) . . . .
C1D C Uiso 0.6009(5) 0.6305(2) 0.6357(2) 1.000 0.025(2) . . . .
C2D C Uiso 0.4693(5) 0.6985(2) 0.5659(2) 1.000 0.026(2) . . . .
C3D C Uiso 0.3605(5) 0.7818(2) 0.6000(2) 1.000 0.025(2) . . . .
C4D C Uiso 0.1429(6) 0.7929(3) 0.6235(3) 1.000 0.039(2) . . . .
C5D C Uiso 0.0485(6) 0.8706(3) 0.6542(3) 1.000 0.045(2) . . . .
C6D C Uiso 0.1683(7) 0.9370(3) 0.6615(2) 1.000 0.039(2) . . . .
C7D C Uiso 0.3854(7) 0.9267(3) 0.6385(3) 1.000 0.039(2) . . . .
C8D C Uiso 0.4796(6) 0.8495(2) 0.6080(2) 1.000 0.036(2) . . . .
N1 N Uiso 0.5518(4) 0.0447(2) 0.3135(2) 1.000 0.0230(10) . . . .
C9A C Uiso 0.7494(6) 0.0250(3) 0.4405(2) 1.000 0.038(2) . . . .
C10A C Uiso 0.5298(5) 0.0414(2) 0.4083(2) 1.000 0.0230(10) . . . .
C11A C Uiso 0.3982(5) 0.1301(2) 0.4242(2) 1.000 0.025(2) . . . .
C12A C Uiso 0.1933(5) 0.1270(3) 0.4629(2) 1.000 0.031(2) . . . .
C13A C Uiso 0.0650(7) 0.2096(3) 0.4730(2) 1.000 0.046(2) . . . .
C14A C Uiso 0.1423(9) 0.2937(3) 0.4460(3) 1.000 0.055(4) . . . .
C15A C Uiso 0.3503(9) 0.2978(3) 0.4085(3) 1.000 0.049(3) . . . .
C16A C Uiso 0.4759(7) 0.2165(2) 0.3973(2) 1.000 0.035(2) . . . .
N2 N Uiso 0.5704(4) 0.4444(2) 0.8582(2) 1.000 0.0220(10) . . . .
C9C C Uiso 0.4543(7) 0.4400(3) 1.0098(2) 1.000 0.041(2) . . . .
C10C C Uiso 0.4959(5) 0.5031(2) 0.9216(2) 1.000 0.027(2) . . . .
C11C C Uiso 0.6450(6) 0.5745(2) 0.9170(2) 1.000 0.032(2) . . . .
C12C C Uiso 0.6047(9) 0.6641(3) 0.8652(3) 1.000 0.053(3) . . . .
C13C C Uiso 0.7333(12) 0.7328(4) 0.8622(3) 1.000 0.076(6) . . . .
C14C C Uiso 0.9053(10) 0.7106(4) 0.9123(4) 1.000 0.071(4) . . . .
C15C C Uiso 0.9472(7) 0.6214(4) 0.9643(4) 1.000 0.060(2) . . . .
C16C C Uiso 0.8183(6) 0.5528(3) 0.9669(3) 1.000 0.041(2) . . . .
N3 N Uiso -0.2091(4) 0.1697(2) 0.0577(2) 1.000 0.0200(10) . . . .
C9B C Uiso -0.4137(5) 0.0343(2) 0.0928(2) 1.000 0.028(2) . . . .
C10B C Uiso -0.1924(5) 0.0637(2) 0.0791(2) 1.000 0.0220(10) . . . .
C11B C Uiso -0.0580(5) 0.0241(2) 0.0099(2) 1.000 0.0220(10) . . . .
C12B C Uiso 0.1427(5) -0.0256(2) 0.0252(2) 1.000 0.030(2) . . . .
C13B C Uiso 0.2623(6) -0.0650(3) -0.0380(3) 1.000 0.040(2) . . . .
C14B C Uiso 0.1833(6) -0.0574(3) -0.1153(2) 1.000 0.040(2) . . . .
C15B C Uiso -0.0177(6) -0.0089(3) -0.1312(2) 1.000 0.039(2) . . . .
C16B C Uiso -0.1369(6) 0.0327(2) -0.0692(2) 1.000 0.031(2) . . . .
N4 N Uiso 0.1294(4) 0.5102(2) 0.6964(2) 1.000 0.0260(10) . . . .
C9D C Uiso -0.0318(5) 0.3936(2) 0.6509(2) 1.000 0.030(2) . . . .
C10D C Uiso 0.1706(5) 0.4377(2) 0.6443(2) 1.000 0.026(2) . . . .
C11D C Uiso 0.2495(5) 0.4819(2) 0.5525(2) 1.000 0.027(2) . . . .
C12D C Uiso 0.4646(5) 0.4653(2) 0.5249(2) 1.000 0.031(2) . . . .
C13D C Uiso 0.5405(6) 0.5068(3) 0.4419(2) 1.000 0.036(2) . . . .
C14D C Uiso 0.4056(6) 0.5646(2) 0.3848(2) 1.000 0.036(2) . . . .
C15D C Uiso 0.1899(6) 0.5809(2) 0.4111(2) 1.000 0.033(2) . . . .
C16D C Uiso 0.1133(5) 0.5397(2) 0.4939(2) 1.000 0.030(2) . . . .

loop_
_atom_type_symbol
_atom_type_description
_atom_type_scat_dispersion_real
_atom_type_scat_dispersion_imag
_atom_type_scat_source
C C 0.0181 0.0091 ' International Tables Vol C Tables 4.2.6.8 and 6.1.1.4'
N N 0.0311 0.0180 ' International Tables Vol C Tables 4.2.6.8 and 6.1.1.4'
O O 0.0492 0.0322 ' International Tables Vol C Tables 4.2.6.8 and 6.1.1.4'

loop_
_geom_angle_atom_site_label_1
_geom_angle_atom_site_label_2
_geom_angle_atom_site_label_3
_geom_angle
_geom_angle_site_symmetry_1
_geom_angle_site_symmetry_2
_geom_angle_site_symmetry_3
_geom_angle_publ_flag
O1A C1A O2A 125.4(3) . . . yes
O1A C1A C2A 118.2(3) . . . yes
O2A C1A C2A 116.4(3) . . . yes
O3A C2A C1A 107.9(3) . . . yes
O3A C2A C3A 113.3(3) . . . yes
C1A C2A C3A 109.1(3) . . . no
C2A C3A C4A 120.7(3) . . . no
C2A C3A C8A 120.3(3) . . . no
C4A C3A C8A 119.0(3) . . . no
C3A C4A C5A 120.8(3) . . . no
C4A C5A C6A 120.3(3) . . . no
C5A C6A C7A 119.2(3) . . . no
C6A C7A C8A 121.1(3) . . . no
C3A C8A C7A 119.7(3) . . . no
O1B C1B O2B 125.1(3) . . . yes
O1B C1B C2B 118.0(2) . . . yes
O2B C1B C2B 116.9(3) . . . yes
O3B C2B C1B 111.4(2) . . . yes
O3B C2B C3B 110.9(2) . . . yes
C1B C2B C3B 109.1(2) . . . no
C2B C3B C4B 118.8(2) . . . no
C2B C3B C8B 122.8(3) . . . no
C4B C3B C8B 118.4(3) . . . no
C3B C4B C5B 121.4(3) . . . no
C4B C5B C6B 119.7(3) . . . no
C5B C6B C7B 119.4(3) . . . no
C6B C7B C8B 121.4(3) . . . no
C3B C8B C7B 119.6(3) . . . no
O1C C1C O2C 124.4(3) . . . yes
O1C C1C C2C 117.7(2) . . . yes
O2C C1C C2C 117.8(3) . . . yes
O3C C2C C1C 110.4(2) . . . yes
O3C C2C C3C 110.1(2) . . . yes
C1C C2C C3C 109.0(2) . . . no
C2C C3C C4C 118.8(2) . . . no
C2C C3C C8C 122.3(3) . . . no
C4C C3C C8C 118.9(3) . . . no
C3C C4C C5C 121.2(3) . . . no
C4C C5C C6C 119.9(3) . . . no
C5C C6C C7C 119.2(3) . . . no
C6C C7C C8C 121.2(3) . . . no
C3C C8C C7C 119.5(3) . . . no
O1D C1D O2D 126.3(3) . . . yes
O1D C1D C2D 114.7(3) . . . yes
O2D C1D C2D 118.9(3) . . . yes
O3D C2D C1D 109.6(3) . . . yes
O3D C2D C3D 111.7(3) . . . yes
C1D C2D C3D 109.2(3) . . . no
C2D C3D C4D 121.8(3) . . . no
C2D C3D C8D 119.5(3) . . . no
C4D C3D C8D 118.8(3) . . . no
C3D C4D C5D 120.1(4) . . . no
C4D C5D C6D 120.4(4) . . . no
C5D C6D C7D 120.1(4) . . . no
C6D C7D C8D 119.6(4) . . . no
C3D C8D C7D 121.1(4) . . . no
N1 C10A C9A 109.2(3) . . . yes
N1 C10A C11A 109.7(3) . . . yes
C9A C10A C11A 113.2(3) . . . no
C10A C11A C12A 119.9(3) . . . no
C10A C11A C16A 121.1(3) . . . no
C12A C11A C16A 118.9(3) . . . no
C11A C12A C13A 120.5(4) . . . no
C12A C13A C14A 120.1(4) . . . no
C13A C14A C15A 120.2(4) . . . no
C14A C15A C16A 119.8(4) . . . no
C11A C16A C15A 120.6(4) . . . no
N2 C10C C9C 109.6(3) . . . yes
N2 C10C C11C 111.3(3) . . . yes
C9C C10C C11C 115.0(3) . . . no
C10C C11C C12C 119.5(4) . . . no
C10C C11C C16C 121.3(3) . . . no
C12C C11C C16C 119.2(4) . . . no
C11C C12C C13C 121.1(5) . . . no
C12C C13C C14C 119.4(5) . . . no
C13C C14C C15C 120.1(6) . . . no
C14C C15C C16C 120.3(5) . . . no
C11C C16C C15C 120.0(4) . . . no
N3 C10B C9B 109.5(2) . . . yes
N3 C10B C11B 111.2(3) . . . yes
C9B C10B C11B 111.3(3) . . . no
C10B C11B C12B 120.6(3) . . . no
C10B C11B C16B 120.4(3) . . . no
C12B C11B C16B 119.0(3) . . . no
C11B C12B C13B 120.1(3) . . . no
C12B C13B C14B 120.8(4) . . . no
C13B C14B C15B 119.8(4) . . . no
C14B C15B C16B 120.0(3) . . . no
C11B C16B C15B 120.4(3) . . . no
N4 C10D C9D 108.1(3) . . . yes
N4 C10D C11D 110.0(3) . . . yes
C9D C10D C11D 113.5(3) . . . no
C10D C11D C12D 119.8(3) . . . no
C10D C11D C16D 121.9(3) . . . no
C12D C11D C16D 118.3(3) . . . no
C11D C12D C13D 120.7(3) . . . no
C12D C13D C14D 120.7(3) . . . no
C13D C14D C15D 119.3(3) . . . no
C14D C15D C16D 120.3(3) . . . no
C11D C16D C15D 120.8(3) . . . no

loop_
_geom_bond_atom_site_label_1
_geom_bond_atom_site_label_2
_geom_bond_distance
_geom_bond_site_symmetry_1
_geom_bond_site_symmetry_2
_geom_bond_publ_flag
O1A C1A 1.253(3) . . yes
O2A C1A 1.260(4) . . yes
O3A C2A 1.411(4) . . yes
C1A C2A 1.537(4) . . no
O1B C1B 1.258(3) . . yes
C2A C3A 1.515(4) . . no
O2B C1B 1.263(3) . . yes
C3A C8A 1.405(5) . . no
C3A C4A 1.390(4) . . no
O3B C2B 1.419(3) . . yes
C4A C5A 1.382(4) . . no
C5A C6A 1.395(5) . . no
C6A C7A 1.384(5) . . no
C7A C8A 1.386(4) . . no
C1B C2B 1.537(4) . . no
O1C C1C 1.258(3) . . yes
C2B C3B 1.501(4) . . no
O2C C1C 1.269(3) . . yes
C3B C8B 1.397(4) . . no
C3B C4B 1.407(4) . . no
O3C C2C 1.419(3) . . yes
C4B C5B 1.370(4) . . no
C5B C6B 1.395(5) . . no
C6B C7B 1.379(4) . . no
C7B C8B 1.385(4) . . no
C1C C2C 1.535(4) . . no
O1D C1D 1.264(4) . . yes
C2C C3C 1.504(4) . . no
O2D C1D 1.248(4) . . yes
C3C C8C 1.394(4) . . no
C3C C4C 1.395(4) . . no
O3D C2D 1.417(4) . . yes
C4C C5C 1.378(4) . . no
C5C C6C 1.393(5) . . no
C6C C7C 1.381(4) . . no
C7C C8C 1.394(4) . . no
C1D C2D 1.543(4) . . no
C2D C3D 1.513(4) . . no
C3D C4D 1.393(5) . . no
C3D C8D 1.389(5) . . no
C4D C5D 1.390(6) . . no
C5D C6D 1.372(6) . . no
C6D C7D 1.388(6) . . no
C7D C8D 1.382(6) . . no
N1 C10A 1.505(4) . . yes
C9A C10A 1.520(5) . . no
C10A C11A 1.507(4) . . no
C11A C12A 1.383(5) . . no
C11A C16A 1.392(5) . . no
C12A C13A 1.397(6) . . no
C13A C14A 1.360(7) . . no
C14A C15A 1.396(8) . . no
C15A C16A 1.379(6) . . no
N2 C10C 1.492(4) . . yes
C9C C10C 1.508(5) . . no
C10C C11C 1.514(5) . . no
C11C C12C 1.381(6) . . no
C11C C16C 1.398(6) . . no
C12C C13C 1.393(9) . . no
C13C C14C 1.393(9) . . no
C14C C15C 1.379(9) . . no
C15C C16C 1.395(7) . . no
N3 C10B 1.509(4) . . yes
C9B C10B 1.520(5) . . no
C10B C11B 1.505(4) . . no
C11B C12B 1.394(5) . . no
C11B C16B 1.396(5) . . no
C12B C13B 1.391(5) . . no
C13B C14B 1.373(6) . . no
C14B C15B 1.391(6) . . no
C15B C16B 1.392(5) . . no
N4 C10D 1.497(4) . . yes
C9D C10D 1.520(5) . . no
C10D C11D 1.517(4) . . no
C11D C12D 1.397(5) . . no
C11D C16D 1.394(4) . . no
C12D C13D 1.385(5) . . no
C13D C14D 1.374(5) . . no
C14D C15D 1.395(5) . . no
C15D C16D 1.383(4) . . no

loop_
_geom_torsion_atom_site_label_1
_geom_torsion_atom_site_label_2
_geom_torsion_atom_site_label_3
_geom_torsion_atom_site_label_4
_geom_torsion
_geom_torsion_site_symmetry_1
_geom_torsion_site_symmetry_2
_geom_torsion_site_symmetry_3
_geom_torsion_site_symmetry_4
_geom_torsion_publ_flag
O1A C1A C2A O3A 24.1(4) . . . . no
O1A C1A C2A C3A -99.4(3) . . . . no
O2A C1A C2A O3A -158.2(3) . . . . no
O2A C1A C2A C3A 78.4(4) . . . . no
O3A C2A C3A C4A 171.1(3) . . . . no
O3A C2A C3A C8A -11.3(4) . . . . no
C1A C2A C3A C4A -68.7(4) . . . . no
C1A C2A C3A C8A 108.9(3) . . . . no
C2A C3A C4A C5A 178.7(3) . . . . no
C8A C3A C4A C5A 1.1(5) . . . . no
C2A C3A C8A C7A -178.1(3) . . . . no
C4A C3A C8A C7A -0.5(5) . . . . no
C3A C4A C5A C6A -0.7(5) . . . . no
C4A C5A C6A C7A -0.2(5) . . . . no
C5A C6A C7A C8A 0.7(5) . . . . no
C6A C7A C8A C3A -0.4(5) . . . . no
O1B C1B C2B O3B 38.7(4) . . . . no
O1B C1B C2B C3B -84.1(3) . . . . no
O2B C1B C2B O3B -143.2(3) . . . . no
O2B C1B C2B C3B 94.1(3) . . . . no
O3B C2B C3B C4B 174.7(3) . . . . no
O3B C2B C3B C8B -4.0(4) . . . . no
C1B C2B C3B C4B -62.3(4) . . . . no
C1B C2B C3B C8B 119.0(3) . . . . no
C2B C3B C4B C5B -177.6(3) . . . . no
C8B C3B C4B C5B 1.2(5) . . . . no
C2B C3B C8B C7B 178.0(3) . . . . no
C4B C3B C8B C7B -0.8(5) . . . . no
C3B C4B C5B C6B -0.5(5) . . . . no
C4B C5B C6B C7B -0.7(5) . . . . no
C5B C6B C7B C8B 1.1(5) . . . . no
C6B C7B C8B C3B -0.4(5) . . . . no
O1C C1C C2C O3C 44.1(4) . . . . no
O1C C1C C2C C3C -76.9(3) . . . . no
O2C C1C C2C O3C -138.1(3) . . . . no
O2C C1C C2C C3C 100.9(3) . . . . no
O3C C2C C3C C4C 171.6(3) . . . . no
O3C C2C C3C C8C -9.3(4) . . . . no
C1C C2C C3C C4C -67.2(3) . . . . no
C1C C2C C3C C8C 111.9(3) . . . . no
C2C C3C C4C C5C 178.4(3) . . . . no
C8C C3C C4C C5C -0.8(5) . . . . no
C2C C3C C8C C7C -179.1(3) . . . . no
C4C C3C C8C C7C 0.0(5) . . . . no
C3C C4C C5C C6C 0.7(5) . . . . no
C4C C5C C6C C7C 0.2(5) . . . . no
C5C C6C C7C C8C -1.0(5) . . . . no
C6C C7C C8C C3C 0.9(5) . . . . no
O1D C1D C2D O3D 22.4(4) . . . . no
O1D C1D C2D C3D -100.2(3) . . . . no
O2D C1D C2D O3D -158.6(3) . . . . no
O2D C1D C2D C3D 78.8(4) . . . . no
O3D C2D C3D C4D 131.7(3) . . . . no
O3D C2D C3D C8D -48.1(4) . . . . no
C1D C2D C3D C4D -106.9(4) . . . . no
C1D C2D C3D C8D 73.3(4) . . . . no
C2D C3D C4D C5D -179.7(4) . . . . no
C8D C3D C4D C5D 0.1(6) . . . . no
C2D C3D C8D C7D 179.7(3) . . . . no
C4D C3D C8D C7D -0.1(5) . . . . no
C3D C4D C5D C6D 0.1(7) . . . . no
C4D C5D C6D C7D -0.3(6) . . . . no
C5D C6D C7D C8D 0.2(6) . . . . no
C6D C7D C8D C3D -0.1(6) . . . . no
N1 C10A C11A C12A 107.8(3) . . . . no
N1 C10A C11A C16A -69.5(4) . . . . no
C9A C10A C11A C12A -129.9(3) . . . . no
C9A C10A C11A C16A 52.8(4) . . . . no
C10A C11A C12A C13A -175.9(3) . . . . no
C16A C11A C12A C13A 1.4(5) . . . . no
C10A C11A C16A C15A 176.9(3) . . . . no
C12A C11A C16A C15A -0.4(5) . . . . no
C11A C12A C13A C14A -1.1(5) . . . . no
C12A C13A C14A C15A -0.3(6) . . . . no
C13A C14A C15A C16A 1.3(7) . . . . no
C14A C15A C16A C11A -0.9(6) . . . . no
N2 C10C C11C C12C 93.4(4) . . . . no
N2 C10C C11C C16C -89.3(4) . . . . no
C9C C10C C11C C12C -141.3(4) . . . . no
C9C C10C C11C C16C 36.0(5) . . . . no
C10C C11C C12C C13C 177.2(4) . . . . no
C16C C11C C12C C13C -0.2(7) . . . . no
C10C C11C C16C C15C -177.0(4) . . . . no
C12C C11C C16C C15C 0.3(6) . . . . no
C11C C12C C13C C14C 0.0(8) . . . . no
C12C C13C C14C C15C 0.0(9) . . . . no
C13C C14C C15C C16C 0.2(9) . . . . no
C14C C15C C16C C11C -0.4(8) . . . . no
N3 C10B C11B C12B 109.3(3) . . . . no
N3 C10B C11B C16B -73.8(4) . . . . no
C9B C10B C11B C12B -128.3(3) . . . . no
C9B C10B C11B C16B 48.6(4) . . . . no
C10B C11B C12B C13B 177.5(3) . . . . no
C16B C11B C12B C13B 0.6(5) . . . . no
C10B C11B C16B C15B -176.1(3) . . . . no
C12B C11B C16B C15B 0.9(5) . . . . no
C11B C12B C13B C14B -1.4(6) . . . . no
C12B C13B C14B C15B 0.7(6) . . . . no
C13B C14B C15B C16B 0.8(6) . . . . no
C14B C15B C16B C11B -1.6(6) . . . . no
N4 C10D C11D C12D 104.3(3) . . . . no
N4 C10D C11D C16D -75.4(4) . . . . no
C9D C10D C11D C12D -134.5(3) . . . . no
C9D C10D C11D C16D 45.9(4) . . . . no
C10D C11D C12D C13D -178.5(3) . . . . no
C16D C11D C12D C13D 1.2(5) . . . . no
C10D C11D C16D C15D 178.5(3) . . . . no
C12D C11D C16D C15D -1.2(5) . . . . no
C11D C12D C13D C14D -0.5(6) . . . . no
C12D C13D C14D C15D -0.3(6) . . . . no
C13D C14D C15D C16D 0.4(5) . . . . no
C14D C15D C16D C11D 0.4(5) . . . . no
